data_2006361
loop_
_publ_author_name
'James, Sian C.'
'Norman, Nicholas C.'
'Orpen, A. Guy'
'Quayle, Michael J.'

_publ_section_title
;
 Tetrahydrofuran Adducts of a Chlorobismuthate(III) Anion and Antimony
 Triiodide
;
_journal_issue 8
_journal_name_full 'Acta Crystallographica Section C'
_journal_page_first 1024
_journal_page_last 1027
_journal_paper_doi 10.1107/S0108270197004009
_journal_volume 53
_journal_year 1997
_chemical_formula_iupac '[Sb I3 (C4 H8 O)]'
_chemical_formula_structural 'Sb I3 C4 O H8'
_chemical_formula_sum 'C4 H8 I3 O Sb'
_chemical_formula_weight 574.55
_chemical_name_systematic ' Antimony(III)iodide tetrahydrofuran'
_space_group_IT_number 14
_symmetry_cell_setting monoclinic
_symmetry_space_group_name_Hall '-P 2yn'
_symmetry_space_group_name_H-M 'P 1 21/n 1'
_audit_creation_method SHELXL
_cell_angle_alpha 90.00
_cell_angle_beta 94.116(3)
_cell_angle_gamma 90.00
_cell_formula_units_Z 4
_cell_length_a 7.92871(11)
_cell_length_b 12.663(2)
_cell_length_c 11.447(3)
_cell_measurement_reflns_used 197
_cell_measurement_temperature 293(2)
_cell_measurement_theta_max 50
_cell_measurement_theta_min 5
_cell_volume 1146.3(4)
_computing_cell_refinement 'SAINT (Siemens, 1995)'
_computing_data_collection 'SMART (Siemens, 1995)'
_computing_data_reduction SAINT
_computing_molecular_graphics SHELXTL-Plus
_computing_publication_material SHELXTL-Plus
_computing_structure_refinement SHELXTL-Plus
_computing_structure_solution 'SHELXTL-Plus (Sheldrick, 1995)'
_diffrn_ambient_temperature 293(2)
_diffrn_detector_area_resol_mean 60
_diffrn_measured_fraction_theta_max 98
_diffrn_measurement_device 'Siemens SMART area detector'
_diffrn_measurement_method '\w rotation with narrow frame'
_diffrn_radiation_monochromator graphite
_diffrn_radiation_source 'fine-focus sealed tube'
_diffrn_radiation_type MoK\a
_diffrn_radiation_wavelength 0.71073
_diffrn_reflns_av_R_equivalents 0.0353
_diffrn_reflns_av_sigmaI/netI 0.0423
_diffrn_reflns_limit_h_max 9
_diffrn_reflns_limit_h_min -10
_diffrn_reflns_limit_k_max 15
_diffrn_reflns_limit_k_min -16
_diffrn_reflns_limit_l_max 14
_diffrn_reflns_limit_l_min -14
_diffrn_reflns_number 7156
_diffrn_reflns_theta_full 52.74
_diffrn_reflns_theta_max 27.46
_diffrn_reflns_theta_min 2.40
_exptl_absorpt_coefficient_mu 10.430
_exptl_absorpt_correction_T_max 0.0644
_exptl_absorpt_correction_T_min 0.0185
_exptl_absorpt_correction_type 'SADABS (Sheldrick, 1996)'
_exptl_crystal_colour orange
_exptl_crystal_density_diffrn 3.329
_exptl_crystal_density_method 'not measured'
_exptl_crystal_description block
_exptl_crystal_F_000 1000
_exptl_crystal_size_max 0.4
_exptl_crystal_size_mid 0.3
_exptl_crystal_size_min 0.2
_refine_diff_density_max 0.78
_refine_diff_density_min -0.78
_refine_ls_extinction_method none
_refine_ls_goodness_of_fit_all 0.818
_refine_ls_goodness_of_fit_obs 0.883
_refine_ls_hydrogen_treatment 'H atoms: see text'
_refine_ls_matrix_type full
_refine_ls_number_parameters 82
_refine_ls_number_reflns 2606
_refine_ls_number_restraints 0
_refine_ls_restrained_S_all 0.818
_refine_ls_restrained_S_obs 0.883
_refine_ls_R_factor_all 0.0303
_refine_ls_R_factor_obs .0247
_refine_ls_shift/esd_max -0.001
_refine_ls_shift/esd_mean 0.000
_refine_ls_structure_factor_coef Fsqd
_refine_ls_weighting_details 'w = 1/[\s^2^(Fo^2^)+(0.022P)^2^+3.591P] where P=[max(Fo^2^,0)+2Fc^2^]/3'
_refine_ls_weighting_scheme calc
_refine_ls_wR_factor_all 0.0565
_refine_ls_wR_factor_obs .0550
_reflns_number_observed 2134
_reflns_number_total 2606
_reflns_observed_criterion >2sigma(I)
_cod_data_source_file bm1150.cif
_cod_data_source_block 2
_cod_depositor_comments
;
The following automatic conversions were performed:

'_refine_ls_weighting_scheme' value 'calc w =
1/[\s^2^(Fo^2^)+(0.022P)^2^+3.591P] where P=[max(Fo^2^,0)+2Fc^2^]/3'
was changed to 'calc'. New tag '_refine_ls_weighting_details' was
created. The value of the new tag was set to 'w =
1/[\s^2^(Fo^2^)+(0.022P)^2^+3.591P] where P=[max(Fo^2^,0)+2Fc^2^]/3'.

Automatic conversion script
Id: cif_fix_values 3143 2015-03-26 13:38:13Z robertas 
;
_cod_original_cell_volume 1146.40(3)
_cod_original_sg_symbol_H-M 'P 21/n'
_cod_database_code 2006361

loop_
_symmetry_equiv_pos_as_xyz
'x, y, z'
'-x+1/2, y+1/2, -z+1/2'
'-x, -y, -z'
'x-1/2, -y-1/2, z-1/2'

loop_
_atom_site_aniso_label
_atom_site_aniso_U_11
_atom_site_aniso_U_22
_atom_site_aniso_U_33
_atom_site_aniso_U_12
_atom_site_aniso_U_13
_atom_site_aniso_U_23
Sb1 .0298(2) .0274(2) .0266(2) .00040(14) .00455(14) -.00130(15)
I1 .0374(2) .0482(3) .0290(2) -.0009(2) .0072(2) -.0076(2)
I2 .0470(2) .0347(2) .0382(2) -.0106(2) .0023(2) .0039(2)
I3 .0366(2) .0352(2) .0384(2) .0036(2) -.0024(2) .0019(2)
O1 .043(2) .033(2) .031(2) -.006(2) .001(2) .004(2)
C1 .042(3) .038(4) .043(4) -.003(3) -.004(3) .002(3)
C2 .062(4) .056(5) .039(4) -.008(4) -.007(3) .006(3)
C3 .057(4) .046(4) .033(4) -.002(3) .005(3) .004(3)
C4 .054(4) .032(3) .037(4) -.007(3) .007(3) .006(3)

loop_
_atom_site_label
_atom_site_fract_x
_atom_site_fract_y
_atom_site_fract_z
_atom_site_U_iso_or_equiv
_atom_site_thermal_displace_type
_atom_site_calc_flag
_atom_site_refinement_flags
_atom_site_occupancy
_atom_site_disorder_group
_atom_site_type_symbol
Sb1 .20905(4) .93716(3) .94509(3) .02784(10) Uani d . 1 . Sb
I1 .30913(5) .88836(3) .72540(3) .03799(11) Uani d . 1 . I
I2 .00907(5) .76027(3) .96058(4) .04000(11) Uani d . 1 . I
I3 .48547(5) .84519(3) 1.07242(4) .03702(11) Uani d . 1 . I
O1 .0848(5) .9821(3) 1.1834(3) .0358(9) Uani d . 1 . O
C1 .1938(8) 1.0526(5) 1.2546(6) .0413(15) Uani d . 1 . C
H1A .1333(8) 1.1167(5) 1.2721(6) .050 Uiso calc R 1 . H
H1B .2921(8) 1.0717(5) 1.2134(6) .050 Uiso calc R 1 . H
C2 .2469(9) .9942(6) 1.3660(6) .053(2) Uani d . 1 . C
H2A .2621(9) 1.0420(6) 1.4321(6) .064 Uiso calc R 1 . H
H2B .3505(9) .9548(6) 1.3586(6) .064 Uiso calc R 1 . H
C3 .0966(8) .9203(5) 1.3783(6) .045(2) Uani d . 1 . C
H3A .1295(8) .8592(5) 1.4257(6) .054 Uiso calc R 1 . H
H3B .0050(8) .9566(5) 1.4132(6) .054 Uiso calc R 1 . H
C4 .0465(8) .8889(5) 1.2553(5) .0410(15) Uani d . 1 . C
H4A .1108(8) .8280(5) 1.2328(5) .049 Uiso calc R 1 . H
H4B -.0730(8) .8720(5) 1.2461(5) .049 Uiso calc R 1 . H

loop_
_atom_type_symbol
_atom_type_description
_atom_type_scat_dispersion_real
_atom_type_scat_dispersion_imag
_atom_type_scat_source
C C 0.0033 0.0016 'International Tables Vol C Tables 4.2.6.8 and 6.1.1.4'
H H 0.0000 0.0000 'International Tables Vol C Tables 4.2.6.8 and 6.1.1.4'
O O 0.0106 0.0060 'International Tables Vol C Tables 4.2.6.8 and 6.1.1.4'
Sb Sb -0.5866 1.5461 'International Tables Vol C Tables 4.2.6.8 and 6.1.1.4'
I I -0.4742 1.8119 'International Tables Vol C Tables 4.2.6.8 and 6.1.1.4'

loop_
_geom_angle_atom_site_label_1
_geom_angle_atom_site_label_2
_geom_angle_atom_site_label_3
_geom_angle_site_symmetry_1
_geom_angle_site_symmetry_3
_geom_angle
_geom_angle_publ_flag
I2 Sb1 I1 . . 94.64(2) yes
I2 Sb1 I3 . . 93.49(2) yes
I1 Sb1 I3 . . 96.65(2) yes
I2 Sb1 O1 . 3_577 82.66(8) yes
I1 Sb1 O1 . 3_577 83.58(8) yes
I3 Sb1 O1 . 3_577 176.15(8) yes
I2 Sb1 O1 . . 82.45(8) yes
I1 Sb1 O1 . . 176.99(8) yes
I3 Sb1 O1 . . 84.37(8) yes
O1 Sb1 O1 3_577 . 95.22(11) yes
I2 Sb1 I3 . 3_677 174.02(2) yes
I1 Sb1 I3 . 3_677 83.385(14) yes
I3 Sb1 I3 . 3_677 81.156(14) yes
O1 Sb1 I3 3_577 3_677 102.68(8) yes
O1 Sb1 I3 . 3_677 99.58(7) yes
C1 O1 C4 . . 108.4(4) ?
C1 O1 Sb1 . . 113.8(3) ?
C4 O1 Sb1 . . 116.4(3) ?
O1 C1 C2 . . 106.9(5) ?
C1 C2 C3 . . 101.9(5) ?
C4 C3 C2 . . 103.5(5) ?
O1 C4 C3 . . 105.2(5) ?

loop_
_geom_bond_atom_site_label_1
_geom_bond_atom_site_label_2
_geom_bond_site_symmetry_2
_geom_bond_distance
_geom_bond_publ_flag
Sb1 I2 . 2.7574(5) yes
Sb1 I1 . 2.7610(5) yes
Sb1 I3 . 2.7974(5) yes
Sb1 O1 3_577 2.854(4) yes
Sb1 O1 . 3.020(4) yes
Sb1 I3 3_677 3.6842(5) yes
O1 C1 . 1.452(7) ?
O1 C4 . 1.482(7) ?
C1 C2 . 1.509(9) ?
C2 C3 . 1.529(9) ?
C3 C4 . 1.489(9) ?
